data_7018492
loop_
_publ_author_name
'Richards, Victoria J.'
'Argent, Stephen P.'
'Kewley, Adam'
'Blake, Alexander J.'
'Lewis, William'
'Champness, Neil R.'

_publ_section_title
;
 Supramolecular isomers of metal-organic frameworks: the role of a new
 mixed donor imidazolate-carboxylate tetradentate ligand.
;
_journal_issue 14
_journal_name_full 'Dalton transactions (Cambridge, England : 2003)'
_journal_page_first 4020
_journal_page_last 4026
_journal_paper_doi 10.1039/c2dt12055k
_journal_volume 41
_journal_year 2012
_chemical_formula_iupac '2Zn, 2(C22 H22 N6 O6)'
_chemical_formula_moiety 'C44 H44 N12 O12 Zn2'
_chemical_formula_sum 'C44 H44 N12 O12 Zn2'
_chemical_formula_weight 1063.65
_chemical_name_systematic
;
?
;
_space_group_IT_number 141
_symmetry_cell_setting tetragonal
_symmetry_space_group_name_Hall '-I 4bd 2'
_symmetry_space_group_name_H-M 'I 41/a m d :2'
_atom_sites_solution_hydrogens geom
_atom_sites_solution_primary direct
_atom_sites_solution_secondary difmap
_audit_creation_method 'enCIFer editing of SHELXL97 CIF output'
_cell_angle_alpha 90.00
_cell_angle_beta 90.00
_cell_angle_gamma 90.00
_cell_formula_units_Z 4
_cell_length_a 19.496(7)
_cell_length_b 19.496(7)
_cell_length_c 15.769(7)
_cell_measurement_reflns_used 279
_cell_measurement_temperature 90(2)
_cell_measurement_theta_max 74.58
_cell_measurement_theta_min 3.6
_cell_volume 5994(4)
_computing_cell_refinement
;
CrysAlisPro, Oxford Diffraction Ltd.,
Version 1.171.33.55 (release 05-01-2010 CrysAlis171 .NET)
(compiled Jan 5 2010,16:28:46)
Analytical numeric absorption correction using a multifaceted crystal
model based on expressions derived by R.C. Clark & J.S. Reid.
(Clark, R. C. & Reid, J. S. (1995). Acta Cryst. A51, 887-897)
;
_computing_data_collection
;
CrysAlisPro, Oxford Diffraction Ltd.,
Version 1.171.33.55 (release 05-01-2010 CrysAlis171 .NET)
(compiled Jan 5 2010,16:28:46)
Analytical numeric absorption correction using a multifaceted crystal
model based on expressions derived by R.C. Clark & J.S. Reid.
(Clark, R. C. & Reid, J. S. (1995). Acta Cryst. A51, 887-897)
;
_computing_data_reduction
;
CrysAlisPro, Oxford Diffraction Ltd.,
Version 1.171.33.55 (release 05-01-2010 CrysAlis171 .NET)
(compiled Jan 5 2010,16:28:46)
Analytical numeric absorption correction using a multifaceted crystal
model based on expressions derived by R.C. Clark & J.S. Reid.
(Clark, R. C. & Reid, J. S. (1995). Acta Cryst. A51, 887-897)
;
_computing_molecular_graphics ' ?'
_computing_publication_material 'enCIFer (Allen et al., 2004); PLATON (Spek, 2009)'
_computing_structure_refinement 'SHELXL97 (Sheldrick, 2008)'
_computing_structure_solution 'SHELXS (Sheldrick, 2008)'
_diffrn_ambient_temperature 90(2)
_diffrn_detector_area_resol_mean 10.3613
_diffrn_measured_fraction_theta_full 1.000
_diffrn_measured_fraction_theta_max 0.984
_diffrn_measurement_device_type 'SuperNova, Single source at offset), Atlas'
_diffrn_measurement_method '\w scans'
_diffrn_radiation_monochromator mirror
_diffrn_radiation_source 'SuperNova (Cu) X-ray Source'
_diffrn_radiation_type CuK\a
_diffrn_radiation_wavelength 1.54184
_diffrn_reflns_av_R_equivalents 0.037
_diffrn_reflns_av_sigmaI/netI 0.016
_diffrn_reflns_limit_h_max 24
_diffrn_reflns_limit_h_min -22
_diffrn_reflns_limit_k_max 24
_diffrn_reflns_limit_k_min -24
_diffrn_reflns_limit_l_max 19
_diffrn_reflns_limit_l_min -17
_diffrn_reflns_number 11142
_diffrn_reflns_theta_full 67.50
_diffrn_reflns_theta_max 74.75
_diffrn_reflns_theta_min 3.61
_diffrn_standards_decay_% 0
_diffrn_standards_number 0
_exptl_absorpt_coefficient_mu 1.487
_exptl_absorpt_correction_T_max 0.896
_exptl_absorpt_correction_T_min 0.826
_exptl_absorpt_correction_type analytical
_exptl_absorpt_process_details
;
CrysAlisPro, Oxford Diffraction Ltd.,
Version 1.171.33.55 (release 05-01-2010 CrysAlis171 .NET)
(compiled Jan 5 2010,16:28:46)
Analytical numeric absorption correction using a multifaceted crystal
model based on expressions derived by R.C. Clark & J.S. Reid.
(Clark, R. C. & Reid, J. S. (1995). Acta Cryst. A51, 887-897)
;
_exptl_crystal_colour colourless
_exptl_crystal_density_diffrn 1.179
_exptl_crystal_description block
_exptl_crystal_F_000 2192
_exptl_crystal_size_max 0.215
_exptl_crystal_size_mid 0.135
_exptl_crystal_size_min 0.107
_platon_squeeze_details
;
;
_refine_diff_density_max 2.630
_refine_diff_density_min -0.493
_refine_diff_density_rms 0.167
_refine_ls_extinction_method none
_refine_ls_goodness_of_fit_ref 1.17
_refine_ls_hydrogen_treatment constr
_refine_ls_matrix_type full
_refine_ls_number_parameters 147
_refine_ls_number_reflns 1616
_refine_ls_number_restraints 0
_refine_ls_restrained_S_all 1.17
_refine_ls_R_factor_all 0.102
_refine_ls_R_factor_gt 0.0974
_refine_ls_shift/su_max 0.003
_refine_ls_shift/su_mean 0.000
_refine_ls_structure_factor_coef Fsqd
_refine_ls_weighting_details 'calc w=1/[\s^2^(Fo^2^)+(0.174P)^2^+50.82P] where P=(Fo^2^+2Fc^2^)/3'
_refine_ls_weighting_scheme calc
_refine_ls_wR_factor_gt 0.288
_refine_ls_wR_factor_ref 0.294
_reflns_number_gt 1443
_reflns_number_total 1616
_reflns_threshold_expression I>2\s(I)
_cod_data_source_file c2dt12055k.txt
_cod_data_source_block 1
_cod_original_sg_symbol_H-M 'I 41/amd'
_cod_database_code 7018492

loop_
_symmetry_equiv_pos_as_xyz
'x, y, z'
'-x+1/2, -y, z+1/2'
'-y+1/4, x+3/4, z+1/4'
'y+1/4, -x+1/4, z+3/4'
'-x+1/2, y, -z+1/2'
'x, -y, -z'
'y+1/4, x+3/4, -z+1/4'
'-y+1/4, -x+1/4, -z+3/4'
'x+1/2, y+1/2, z+1/2'
'-x+1, -y+1/2, z+1'
'-y+3/4, x+5/4, z+3/4'
'y+3/4, -x+3/4, z+5/4'
'-x+1, y+1/2, -z+1'
'x+1/2, -y+1/2, -z+1/2'
'y+3/4, x+5/4, -z+3/4'
'-y+3/4, -x+3/4, -z+5/4'
'-x, -y, -z'
'x-1/2, y, -z-1/2'
'y-1/4, -x-3/4, -z-1/4'
'-y-1/4, x-1/4, -z-3/4'
'x-1/2, -y, z-1/2'
'-x, y, z'
'-y-1/4, -x-3/4, z-1/4'
'y-1/4, x-1/4, z-3/4'
'-x+1/2, -y+1/2, -z+1/2'
'x, y+1/2, -z'
'y+1/4, -x-1/4, -z+1/4'
'-y+1/4, x+1/4, -z-1/4'
'x, -y+1/2, z'
'-x+1/2, y+1/2, z+1/2'
'-y+1/4, -x-1/4, z+1/4'
'y+1/4, x+1/4, z-1/4'

loop_
_atom_site_label
_atom_site_type_symbol
_atom_site_fract_x
_atom_site_fract_y
_atom_site_fract_z
_atom_site_U_iso_or_equiv
_atom_site_adp_type
_atom_site_occupancy
_atom_site_symmetry_multiplicity
_atom_site_calc_flag
_atom_site_refinement_flags
_atom_site_disorder_assembly
_atom_site_disorder_group
Zn1 Zn 0.5000 0.7500 1.083130(17) 0.01905(7) Uani 1 4 d S . .
C11 C 0.24517(13) 0.78589(12) 1.17171(14) 0.0283(6) Uani 0.50 1 d P . .
C12 C 0.30727(8) 0.7500 1.19664(11) 0.0271(4) Uani 1 2 d S . .
C13 C 0.31048(11) 0.71803(12) 1.27497(14) 0.0257(5) Uani 0.50 1 d P . .
H13 H 0.3526 0.6981 1.2925 0.031 Uiso 0.50 1 calc PR . .
C21 C 0.24101(11) 0.82721(12) 1.09215(15) 0.0276(6) Uani 0.50 1 d P . .
O22 O 0.28235(10) 0.87550(11) 1.08337(12) 0.0405(5) Uani 0.50 1 d P . .
N23 N 0.19333(10) 0.80999(12) 1.03733(13) 0.0318(5) Uani 0.50 1 d P . .
H23 H 0.1659 0.7756 1.0499 0.038 Uiso 0.50 1 calc PR . .
C41 C 0.36706(9) 0.7500 1.13661(11) 0.0263(4) Uani 1 2 d S . .
O43 O 0.35748(7) 0.7500 1.06206(9) 0.0660(6) Uani 1 2 d S . .
O42 O 0.42625(6) 0.7500 1.17017(8) 0.0354(4) Uani 1 2 d S . .
C24 C 0.18359(13) 0.84535(17) 0.95607(17) 0.0406(8) Uani 0.50 1 d P . .
H24A H 0.2008 0.8930 0.9607 0.049 Uiso 0.50 1 calc PR . .
H24B H 0.1340 0.8474 0.9427 0.049 Uiso 0.50 1 calc PR . .
C25 C 0.22186(14) 0.80807(19) 0.88340(17) 0.0446(9) Uani 0.50 1 d P A .
H25A H 0.2075 0.7594 0.8817 0.054 Uiso 0.50 1 calc PR . .
H25B H 0.2096 0.8294 0.8285 0.054 Uiso 0.50 1 calc PR . .
C26 C 0.29912(14) 0.81216(16) 0.89635(18) 0.0392(7) Uani 0.50 1 d P . .
H26A H 0.3138 0.8607 0.8943 0.047 Uiso 0.50 1 calc PR A .
H26B H 0.3109 0.7937 0.9530 0.047 Uiso 0.50 1 calc PR . .
N31 N 0.33593(10) 0.77296(10) 0.83066(12) 0.0258(5) Uani 0.50 1 d P A -1
C32 C 0.39249(12) 0.79604(13) 0.78853(15) 0.0292(6) Uani 0.50 1 d P A -1
H32 H 0.4126 0.8402 0.7939 0.035 Uiso 0.50 1 calc PR A -1
N33 N 0.41484(7) 0.74486(14) 0.73781(9) 0.0237(4) Uani 0.50 1 d P A -1
C34 C 0.37517(12) 0.69200(12) 0.75145(18) 0.0319(6) Uani 0.50 1 d P A -1
H34 H 0.3808 0.6486 0.7250 0.038 Uiso 0.50 1 calc PR A -1
C35 C 0.32542(14) 0.70664(13) 0.80751(18) 0.0353(7) Uani 0.50 1 d P A -1
H35 H 0.2902 0.6768 0.8269 0.042 Uiso 0.50 1 calc PR A -1

loop_
_atom_site_aniso_label
_atom_site_aniso_U_11
_atom_site_aniso_U_22
_atom_site_aniso_U_33
_atom_site_aniso_U_23
_atom_site_aniso_U_13
_atom_site_aniso_U_12
Zn1 0.01672(12) 0.02089(13) 0.01955(14) 0.000 0.000 0.000
C11 0.0281(11) 0.0266(11) 0.0304(11) -0.0079(9) 0.0035(9) -0.0001(9)
C12 0.0184(6) 0.0326(8) 0.0303(7) 0.000 0.0052(6) 0.000
C13 0.0184(9) 0.0296(10) 0.0290(10) -0.0033(9) 0.0022(8) -0.0003(9)
C21 0.0207(9) 0.0297(11) 0.0326(11) -0.0064(9) 0.0101(8) -0.0010(9)
O22 0.0388(9) 0.0420(10) 0.0408(9) -0.0057(8) 0.0091(8) -0.0116(8)
N23 0.0205(8) 0.0411(11) 0.0339(9) 0.0010(9) 0.0072(8) -0.0035(8)
C41 0.0233(7) 0.0258(7) 0.0297(7) 0.000 0.0073(6) 0.000
O43 0.0221(6) 0.1456(18) 0.0304(7) 0.000 0.0027(6) 0.000
O42 0.0178(5) 0.0582(8) 0.0302(6) 0.000 0.0041(5) 0.000
C24 0.0223(10) 0.0641(17) 0.0353(12) -0.0007(13) 0.0059(10) 0.0125(12)
C25 0.0234(11) 0.078(2) 0.0329(12) 0.0030(13) 0.0010(10) 0.0057(13)
C26 0.0292(11) 0.0547(16) 0.0339(11) -0.0058(12) 0.0058(11) -0.0022(12)
N31 0.0243(8) 0.0303(9) 0.0230(8) 0.0058(6) 0.0058(7) 0.0031(7)
C32 0.0286(10) 0.0285(10) 0.0306(11) 0.0035(9) 0.0004(9) 0.0044(9)
N33 0.0208(6) 0.0204(6) 0.0298(6) -0.0029(12) 0.0023(5) 0.0129(11)
C34 0.0242(10) 0.0234(10) 0.0483(13) 0.0089(10) 0.0052(10) -0.0008(9)
C35 0.0375(12) 0.0218(10) 0.0464(14) 0.0017(10) 0.0061(11) -0.0065(10)

loop_
_atom_type_symbol
_atom_type_description
_atom_type_scat_dispersion_real
_atom_type_scat_dispersion_imag
_atom_type_scat_source
C C 0.0181 0.0091 'International Tables Vol C Tables 4.2.6.8 and 6.1.1.4'
H H 0.0000 0.0000 'International Tables Vol C Tables 4.2.6.8 and 6.1.1.4'
N N 0.0311 0.0180 'International Tables Vol C Tables 4.2.6.8 and 6.1.1.4'
O O 0.0492 0.0322 'International Tables Vol C Tables 4.2.6.8 and 6.1.1.4'
Zn Zn -1.5491 0.6778 'International Tables Vol C Tables 4.2.6.8 and 6.1.1.4'

loop_
_geom_angle_atom_site_label_1
_geom_angle_atom_site_label_2
_geom_angle_atom_site_label_3
_geom_angle
_geom_angle_site_symmetry_1
_geom_angle_site_symmetry_3
O42 Zn1 O42 92.66(8) 10_564 .
O42 Zn1 N33 114.93(7) . 8_666
O42 Zn1 N33 110.44(7) . 15_446
N33 Zn1 N33 112.16(9) 15_446 8_666
N33 Zn1 N33 111.85(9) 28_657 8_666
C12 C11 C21 122.2(2) . .
C13 C11 C12 117.7(2) 25_567 .
C13 C11 C21 120.1(2) 25_567 .
C11 C12 C41 118.45(15) . .
C13 C12 C11 119.73(17) . .
C13 C12 C41 121.81(15) . .
C11 C13 C12 122.3(2) 25_567 .
C11 C13 H13 118.8 25_567 .
C12 C13 H13 118.8 . .
O22 C21 C11 117.7(2) . .
O22 C21 N23 125.3(2) . .
N23 C21 C11 117.0(2) . .
C21 N23 H23 118.4 . .
C21 N23 C24 123.1(2) . .
C24 N23 H23 118.4 . .
O43 C41 C12 120.05(16) . .
O43 C41 O42 123.67(16) . .
O42 C41 C12 116.28(15) . .
C41 O42 Zn1 111.69(11) . .
N23 C24 H24A 109.4 . .
N23 C24 H24B 109.4 . .
N23 C24 C25 111.3(2) . .
H24A C24 H24B 108.0 . .
C25 C24 H24A 109.4 . .
C25 C24 H24B 109.4 . .
C24 C25 H25A 109.5 . .
C24 C25 H25B 109.5 . .
H25A C25 H25B 108.1 . .
C26 C25 C24 110.7(2) . .
C26 C25 H25A 109.5 . .
C26 C25 H25B 109.5 . .
C25 C26 H26A 109.4 . .
C25 C26 H26B 109.4 . .
H26A C26 H26B 108.0 . .
N31 C26 C25 111.1(2) . .
N31 C26 H26A 109.4 . .
N31 C26 H26B 109.4 . .
C32 N31 C26 124.4(2) . .
C35 N31 C26 127.5(2) . .
C35 N31 C32 107.8(2) . .
N31 C32 H32 126.1 . .
N33 C32 N31 107.8(2) . .
N33 C32 H32 126.1 . .
C32 N33 Zn1 124.10(18) . 19_577
C34 N33 Zn1 128.44(19) . 19_577
C34 N33 C32 107.11(18) . .
N33 C34 H34 124.2 . .
N33 C34 C35 111.6(2) . .
C35 C34 H34 124.2 . .
N31 C35 H35 127.2 . .
C34 C35 N31 105.7(2) . .
C34 C35 H35 127.2 . .

loop_
_geom_bond_atom_site_label_1
_geom_bond_atom_site_label_2
_geom_bond_distance
_geom_bond_site_symmetry_2
Zn1 O42 1.9878(13) .
Zn1 O42 1.9878(13) 10_564
Zn1 N33 2.0045(15) 8_666
Zn1 N33 2.0045(15) 19_577
Zn1 N33 2.0045(15) 15_446
Zn1 N33 2.0045(15) 28_657
C11 C12 1.453(3) .
C11 C13 1.375(3) 25_567
C11 C21 1.493(3) .
C12 C13 1.385(3) .
C12 C41 1.502(2) .
C13 C11 1.375(3) 25_567
C13 H13 0.9500 .
C21 O22 1.247(3) .
C21 N23 1.313(3) .
N23 H23 0.8800 .
N23 C24 1.467(4) .
C41 O43 1.190(2) .
C41 O42 1.270(2) .
C24 H24A 0.9900 .
C24 H24B 0.9900 .
C24 C25 1.549(4) .
C25 H25A 0.9900 .
C25 H25B 0.9900 .
C25 C26 1.522(4) .
C26 H26A 0.9900 .
C26 H26B 0.9900 .
C26 N31 1.474(3) .
N31 C32 1.364(3) .
N31 C35 1.359(3) .
C32 H32 0.9500 .
C32 N33 1.351(3) .
N33 Zn1 2.0045(15) 19_577
N33 C34 1.306(3) .
C34 H34 0.9500 .
C34 C35 1.343(4) .
C35 H35 0.9500 .

loop_
_geom_torsion_atom_site_label_1
_geom_torsion_atom_site_label_2
_geom_torsion_atom_site_label_3
_geom_torsion_atom_site_label_4
_geom_torsion
_geom_torsion_site_symmetry_1
_geom_torsion_site_symmetry_4
Zn1 N33 C34 C35 175.48(17) 19_577 .
C11 C12 C13 C11 5.3(3) . 25_567
C11 C12 C41 O43 -33.22(12) . .
C11 C12 C41 O42 146.78(12) . .
C11 C21 N23 C24 -179.3(2) . .
C12 C11 C21 O22 -58.4(3) . .
C12 C11 C21 N23 122.3(2) . .
C12 C41 O42 Zn1 180.0 . .
C13 C11 C12 C13 -5.0(3) 25_567 .
C13 C11 C12 C41 176.18(17) 25_567 .
C13 C11 C21 O22 120.3(3) 25_567 .
C13 C11 C21 N23 -59.0(3) 25_567 .
C13 C12 C41 O43 148.02(13) . .
C13 C12 C41 O42 -31.98(13) . .
C21 C11 C12 C13 173.7(2) . .
C21 C11 C12 C41 -5.1(3) . .
C21 N23 C24 C25 95.0(3) . .
O22 C21 N23 C24 1.5(4) . .
N23 C24 C25 C26 -66.4(3) . .
C41 C12 C13 C11 -175.98(18) . 25_567
O43 C41 O42 Zn1 0.0 . .
O42 Zn1 O42 C41 180.0 10_564 .
C24 C25 C26 N31 176.2(2) . .
C25 C26 N31 C32 135.4(3) . .
C25 C26 N31 C35 -52.1(4) . .
C26 N31 C32 N33 175.8(2) . .
C26 N31 C35 C34 -174.3(2) . .
N31 C32 N33 Zn1 -176.28(14) . 19_577
N31 C32 N33 C34 -2.6(3) . .
C32 N31 C35 C34 -0.8(3) . .
C32 N33 C34 C35 2.1(3) . .
N33 Zn1 O42 C41 65.98(7) 8_666 .
N33 Zn1 O42 C41 -65.98(7) 28_657 .
N33 Zn1 O42 C41 -62.12(6) 15_446 .
N33 Zn1 O42 C41 62.12(6) 19_577 .
N33 C34 C35 N31 -0.8(3) . .
C35 N31 C32 N33 2.1(3) . .

loop_
_platon_squeeze_void_nr
_platon_squeeze_void_average_x
_platon_squeeze_void_average_y
_platon_squeeze_void_average_z
_platon_squeeze_void_volume
_platon_squeeze_void_count_electrons
_platon_squeeze_void_content
1 0.250 0.000 -0.030 99 34 ' '
2 0.250 0.500 -0.030 99 34 ' '
3 0.750 0.000 -0.031 99 34 ' '
4 0.750 0.500 -0.038 99 34 ' '
5 0.000 0.750 0.125 45 13 ' '
6 0.500 0.750 0.375 45 13 ' '
7 0.500 0.250 0.625 45 13 ' '
8 0.000 0.250 0.875 45 13 ' '
